data_4076004
loop_
_publ_author_name
'Cantat, Thibault'
'Demange, Matthieu'
'M\'ezailles, Nicolas'
'Ricard, Louis'
'Jean, Yves'
'Le Floch, Pascal'

_publ_section_title
;
 A Bis(thiophosphinoyl)methylene Ruthenium Carbene Complex:&#x00A0;
 Synthesis, X-ray Crystal Structure, and DFT Calculations of Its Thermally
 Promoted Reverse \a-Hydride Migration Process
;
_journal_issue 20
_journal_name_full Organometallics
_journal_page_first 4838
_journal_paper_doi 10.1021/om0504194
_journal_volume 24
_journal_year 2005
_chemical_formula_sum 'C61 H50 P4 Ru S2'
_chemical_formula_weight 1072.08
_chemical_name_systematic
; 
 ? 
;
_space_group_IT_number 14
_symmetry_cell_setting monoclinic
_symmetry_space_group_name_Hall '-P 2ybc'
_symmetry_space_group_name_H-M 'P 1 21/c 1'
_atom_sites_solution_hydrogens geom
_atom_sites_solution_primary direct
_atom_sites_solution_secondary difmap
_audit_creation_method SHELXL-97
_cell_angle_alpha 90.00
_cell_angle_beta 104.5900(10)
_cell_angle_gamma 90.00
_cell_formula_units_Z 4
_cell_length_a 18.4040(10)
_cell_length_b 16.1150(10)
_cell_length_c 17.3300(10)
_cell_measurement_reflns_used 251
_cell_measurement_temperature 150.0(1)
_cell_measurement_theta_max 20.0
_cell_measurement_theta_min 3.0
_cell_volume 4974.0(5)
_computing_structure_refinement 'SHELXL-97 (Sheldrick, 1997)'
_computing_structure_solution 'SHELXS-97 (Sheldrick, 1990)'
_diffrn_ambient_temperature 150.0(1)
_diffrn_measured_fraction_theta_full 0.994
_diffrn_measured_fraction_theta_max 0.994
_diffrn_measurement_device_type KappaCCD
_diffrn_measurement_method 'phi and omega scans'
_diffrn_radiation_monochromator graphite
_diffrn_radiation_source 'fine-focus sealed tube'
_diffrn_radiation_type MoK\a
_diffrn_radiation_wavelength 0.71069
_diffrn_reflns_av_R_equivalents 0.0250
_diffrn_reflns_av_sigmaI/netI 0.0553
_diffrn_reflns_limit_h_max 25
_diffrn_reflns_limit_h_min -25
_diffrn_reflns_limit_k_max 20
_diffrn_reflns_limit_k_min -22
_diffrn_reflns_limit_l_max 24
_diffrn_reflns_limit_l_min -24
_diffrn_reflns_number 23879
_diffrn_reflns_theta_full 30.02
_diffrn_reflns_theta_max 30.02
_diffrn_reflns_theta_min 2.80
_exptl_absorpt_coefficient_mu 0.569
_exptl_absorpt_correction_T_max 0.9559
_exptl_absorpt_correction_T_min 0.8850
_exptl_absorpt_correction_type multi-scan
_exptl_crystal_colour 'dark red'
_exptl_crystal_density_diffrn 1.432
_exptl_crystal_density_method 'not measured'
_exptl_crystal_description needle
_exptl_crystal_F_000 2208
_exptl_crystal_size_max 0.22
_exptl_crystal_size_mid 0.08
_exptl_crystal_size_min 0.08
_refine_diff_density_max 0.523
_refine_diff_density_min -0.807
_refine_diff_density_rms 0.074
_refine_ls_extinction_method none
_refine_ls_goodness_of_fit_ref 1.018
_refine_ls_hydrogen_treatment mixed
_refine_ls_matrix_type full
_refine_ls_number_parameters 613
_refine_ls_number_reflns 14470
_refine_ls_number_restraints 0
_refine_ls_restrained_S_all 1.018
_refine_ls_R_factor_all 0.0551
_refine_ls_R_factor_gt 0.0350
_refine_ls_shift/su_max 0.001
_refine_ls_shift/su_mean 0.000
_refine_ls_structure_factor_coef Fsqd
_refine_ls_weighting_details 'calc w=1/[\s^2^(Fo^2^)+(0.0414P)^2^+0.1081P] where P=(Fo^2^+2Fc^2^)/3'
_refine_ls_weighting_scheme calc
_refine_ls_wR_factor_gt 0.0830
_refine_ls_wR_factor_ref 0.0902
_reflns_number_gt 10950
_reflns_number_total 14470
_reflns_threshold_expression >2sigma(I)
_cod_data_source_file om0504194si20050526_101358.cif
_cod_data_source_block rucarb
_cod_depositor_comments
;
The following automatic conversions were performed:

'_symmetry_cell_setting' value 'Monoclinic' changed to 'monoclinic'
according to /home/saulius/struct/CIF-dictionaries/cif_core.dic
dictionary named 'cif_core.dic' version 2.4.1 from 2010-06-29.

Automatic conversion script
Id: cif_fix_values 1715 2011-07-08 13:25:40Z adriana 
;
_cod_original_sg_symbol_H-M 'P21/c     '
_cod_database_code 4076004

loop_
_symmetry_equiv_pos_as_xyz
'x, y, z'
'-x, y+1/2, -z+1/2'
'-x, -y, -z'
'x, -y-1/2, z-1/2'

loop_
_atom_site_label
_atom_site_type_symbol
_atom_site_fract_x
_atom_site_fract_y
_atom_site_fract_z
_atom_site_U_iso_or_equiv
_atom_site_adp_type
_atom_site_occupancy
_atom_site_symmetry_multiplicity
_atom_site_calc_flag
_atom_site_refinement_flags
Ru1 Ru 0.255449(7) -0.494333(9) 0.259334(8) 0.01653(4) Uani 1 1 d .
S1 S 0.13846(2) -0.57565(3) 0.24234(3) 0.02442(11) Uani 1 1 d .
S2 S 0.34729(2) -0.38450(3) 0.31870(3) 0.02185(10) Uani 1 1 d .
P1 P 0.12020(3) -0.48232(3) 0.31358(3) 0.01963(10) Uani 1 1 d .
P2 P 0.25820(2) -0.34782(3) 0.35849(3) 0.01797(10) Uani 1 1 d .
P3 P 0.25583(3) -0.49411(3) 0.12870(3) 0.01812(10) Uani 1 1 d .
P4 P 0.33818(2) -0.60006(3) 0.29465(3) 0.02037(10) Uani 1 1 d .
C1 C 0.19710(9) -0.42393(11) 0.32221(10) 0.0196(4) Uani 1 1 d .
C2 C 0.10528(10) -0.52306(12) 0.40619(12) 0.0239(4) Uani 1 1 d .
C3 C 0.04990(11) -0.58232(15) 0.40323(14) 0.0373(5) Uani 1 1 d .
H3 H 0.0223 -0.6035 0.3533 0.045 Uiso 1 1 calc R
C4 C 0.03495(12) -0.61057(16) 0.47317(16) 0.0470(7) Uani 1 1 d .
H4 H -0.0037 -0.6503 0.4711 0.056 Uiso 1 1 calc R
C5 C 0.07594(13) -0.58125(15) 0.54568(15) 0.0437(6) Uani 1 1 d .
H5 H 0.0654 -0.6006 0.5935 0.052 Uiso 1 1 calc R
C6 C 0.13224(14) -0.52385(15) 0.54909(14) 0.0404(6) Uani 1 1 d .
H6 H 0.1612 -0.5045 0.5992 0.048 Uiso 1 1 calc R
C7 C 0.14655(13) -0.49436(13) 0.47874(13) 0.0328(5) Uani 1 1 d .
H7 H 0.1849 -0.4543 0.4809 0.039 Uiso 1 1 calc R
C8 C 0.03348(9) -0.42557(12) 0.27099(11) 0.0225(4) Uani 1 1 d .
C9 C 0.02395(11) -0.34787(13) 0.30254(12) 0.0300(5) Uani 1 1 d .
H9 H 0.0610 -0.3273 0.3470 0.036 Uiso 1 1 calc R
C10 C -0.03891(12) -0.30050(15) 0.26977(14) 0.0375(5) Uani 1 1 d .
H10 H -0.0446 -0.2472 0.2909 0.045 Uiso 1 1 calc R
C11 C -0.09351(11) -0.33140(16) 0.20588(13) 0.0393(6) Uani 1 1 d .
H11 H -0.1369 -0.2992 0.1832 0.047 Uiso 1 1 calc R
C12 C -0.08518(11) -0.40838(15) 0.17517(13) 0.0372(5) Uani 1 1 d .
H12 H -0.1232 -0.4295 0.1320 0.045 Uiso 1 1 calc R
C13 C -0.02122(10) -0.45574(14) 0.20694(12) 0.0316(5) Uani 1 1 d .
H13 H -0.0152 -0.5084 0.1848 0.038 Uiso 1 1 calc R
C14 C 0.27975(10) -0.33518(11) 0.46566(10) 0.0201(4) Uani 1 1 d .
C15 C 0.33951(10) -0.37664(13) 0.51581(11) 0.0256(4) Uani 1 1 d .
H15 H 0.3741 -0.4066 0.4940 0.031 Uiso 1 1 calc R
C16 C 0.34873(11) -0.37434(14) 0.59764(12) 0.0327(5) Uani 1 1 d .
H16 H 0.3897 -0.4028 0.6317 0.039 Uiso 1 1 calc R
C17 C 0.29895(12) -0.33115(14) 0.62979(12) 0.0333(5) Uani 1 1 d .
H17 H 0.3053 -0.3303 0.6859 0.040 Uiso 1 1 calc R
C18 C 0.23955(12) -0.28880(13) 0.58039(12) 0.0309(5) Uani 1 1 d .
H18 H 0.2055 -0.2585 0.6028 0.037 Uiso 1 1 calc R
C19 C 0.22966(11) -0.29045(12) 0.49890(11) 0.0260(4) Uani 1 1 d .
H19 H 0.1889 -0.2613 0.4652 0.031 Uiso 1 1 calc R
C20 C 0.22769(10) -0.24495(12) 0.32094(11) 0.0205(4) Uani 1 1 d .
C21 C 0.26657(11) -0.17464(12) 0.35483(11) 0.0247(4) Uani 1 1 d .
H21 H 0.3091 -0.1801 0.3989 0.030 Uiso 1 1 calc R
C22 C 0.24377(11) -0.09705(13) 0.32493(12) 0.0278(4) Uani 1 1 d .
H22 H 0.2708 -0.0493 0.3483 0.033 Uiso 1 1 calc R
C23 C 0.18169(12) -0.08834(13) 0.26106(13) 0.0316(5) Uani 1 1 d .
H23 H 0.1658 -0.0347 0.2410 0.038 Uiso 1 1 calc R
C24 C 0.14295(11) -0.15767(13) 0.22669(12) 0.0308(5) Uani 1 1 d .
H24 H 0.1006 -0.1518 0.1825 0.037 Uiso 1 1 calc R
C25 C 0.16566(10) -0.23583(12) 0.25635(11) 0.0251(4) Uani 1 1 d .
H25 H 0.1387 -0.2835 0.2325 0.030 Uiso 1 1 calc R
C26 C 0.17530(9) -0.43342(11) 0.06927(10) 0.0192(4) Uani 1 1 d .
C27 C 0.12053(10) -0.40188(12) 0.10311(12) 0.0271(4) Uani 1 1 d .
H27 H 0.1253 -0.4090 0.1586 0.032 Uiso 1 1 calc R
C28 C 0.05889(11) -0.36001(15) 0.05721(13) 0.0352(5) Uani 1 1 d .
H28 H 0.0219 -0.3386 0.0815 0.042 Uiso 1 1 calc R
C29 C 0.05074(11) -0.34911(13) -0.02367(12) 0.0317(5) Uani 1 1 d .
H29 H 0.0084 -0.3204 -0.0550 0.038 Uiso 1 1 calc R
C30 C 0.10484(10) -0.38041(13) -0.05869(11) 0.0273(4) Uani 1 1 d .
H30 H 0.0997 -0.3736 -0.1143 0.033 Uiso 1 1 calc R
C31 C 0.16669(10) -0.42192(12) -0.01205(11) 0.0243(4) Uani 1 1 d .
H31 H 0.2039 -0.4429 -0.0363 0.029 Uiso 1 1 calc R
C32 C 0.33229(9) -0.44709(12) 0.09107(11) 0.0219(4) Uani 1 1 d .
C33 C 0.36473(10) -0.37427(13) 0.12701(12) 0.0273(4) Uani 1 1 d .
H33 H 0.3477 -0.3511 0.1697 0.033 Uiso 1 1 calc R
C34 C 0.42198(11) -0.33469(14) 0.10121(13) 0.0353(5) Uani 1 1 d .
H34 H 0.4433 -0.2848 0.1263 0.042 Uiso 1 1 calc R
C35 C 0.44781(11) -0.36766(15) 0.03946(13) 0.0366(5) Uani 1 1 d .
H35 H 0.4874 -0.3415 0.0226 0.044 Uiso 1 1 calc R
C36 C 0.41523(11) -0.43912(15) 0.00270(12) 0.0334(5) Uani 1 1 d .
H36 H 0.4326 -0.4620 -0.0399 0.040 Uiso 1 1 calc R
C37 C 0.35748(11) -0.47818(13) 0.02697(12) 0.0281(4) Uani 1 1 d .
H37 H 0.3348 -0.5265 -0.0002 0.034 Uiso 1 1 calc R
C38 C 0.23885(10) -0.59241(12) 0.07393(11) 0.0215(4) Uani 1 1 d .
C39 C 0.29789(10) -0.64490(12) 0.06968(11) 0.0254(4) Uani 1 1 d .
H39 H 0.3481 -0.6281 0.0930 0.030 Uiso 1 1 calc R
C40 C 0.28455(12) -0.72113(13) 0.03194(12) 0.0308(5) Uani 1 1 d .
H40 H 0.3255 -0.7550 0.0274 0.037 Uiso 1 1 calc R
C41 C 0.21163(12) -0.74805(13) 0.00087(13) 0.0346(5) Uani 1 1 d .
H41 H 0.2023 -0.8005 -0.0248 0.042 Uiso 1 1 calc R
C42 C 0.15287(11) -0.69830(13) 0.00746(13) 0.0330(5) Uani 1 1 d .
H42 H 0.1028 -0.7174 -0.0124 0.040 Uiso 1 1 calc R
C43 C 0.16550(10) -0.62044(12) 0.04272(11) 0.0256(4) Uani 1 1 d .
H43 H 0.1242 -0.5862 0.0456 0.031 Uiso 1 1 calc R
C44 C 0.42378(10) -0.60690(13) 0.25792(11) 0.0246(4) Uani 1 1 d .
C45 C 0.45988(11) -0.53329(14) 0.24785(12) 0.0312(5) Uani 1 1 d .
H45 H 0.4415 -0.4821 0.2625 0.037 Uiso 1 1 calc R
C46 C 0.52221(11) -0.53359(17) 0.21673(13) 0.0399(6) Uani 1 1 d .
H46 H 0.5465 -0.4829 0.2105 0.048 Uiso 1 1 calc R
C47 C 0.54895(12) -0.60715(17) 0.19479(12) 0.0406(6) Uani 1 1 d .
H47 H 0.5914 -0.6071 0.1730 0.049 Uiso 1 1 calc R
C48 C 0.51469(13) -0.68067(17) 0.20423(13) 0.0438(6) Uani 1 1 d .
H48 H 0.5337 -0.7314 0.1893 0.053 Uiso 1 1 calc R
C49 C 0.45230(11) -0.68125(15) 0.23559(12) 0.0340(5) Uani 1 1 d .
H49 H 0.4288 -0.7324 0.2420 0.041 Uiso 1 1 calc R
C50 C 0.30910(10) -0.70981(12) 0.28636(11) 0.0243(4) Uani 1 1 d .
C51 C 0.25496(10) -0.73768(12) 0.22016(12) 0.0259(4) Uani 1 1 d .
H51 H 0.2267 -0.6985 0.1838 0.031 Uiso 1 1 calc R
C52 C 0.24158(12) -0.82173(13) 0.20639(14) 0.0334(5) Uani 1 1 d .
H52 H 0.2051 -0.8397 0.1603 0.040 Uiso 1 1 calc R
C53 C 0.28110(13) -0.87920(14) 0.25953(15) 0.0404(5) Uani 1 1 d .
H53 H 0.2732 -0.9368 0.2490 0.048 Uiso 1 1 calc R
C54 C 0.33227(14) -0.85309(14) 0.32818(15) 0.0447(6) Uani 1 1 d .
H54 H 0.3577 -0.8926 0.3661 0.054 Uiso 1 1 calc R
C55 C 0.34638(13) -0.76931(14) 0.34146(13) 0.0373(5) Uani 1 1 d .
H55 H 0.3818 -0.7518 0.3885 0.045 Uiso 1 1 calc R
C56 C 0.37454(10) -0.59342(12) 0.40313(11) 0.0249(4) Uani 1 1 d .
C57 C 0.44886(12) -0.6026(2) 0.44344(14) 0.0624(9) Uani 1 1 d .
H57 H 0.4857 -0.6101 0.4142 0.075 Uiso 1 1 calc R
C58 C 0.47064(14) -0.6012(3) 0.52639(15) 0.0822(12) Uani 1 1 d .
H58 H 0.5223 -0.6067 0.5530 0.099 Uiso 1 1 calc R
C59 C 0.41913(14) -0.59190(17) 0.56982(13) 0.0489(7) Uani 1 1 d .
H59 H 0.4344 -0.5921 0.6264 0.059 Uiso 1 1 calc R
C60 C 0.34532(13) -0.58227(14) 0.53129(13) 0.0364(5) Uani 1 1 d .
H60 H 0.3090 -0.5752 0.5611 0.044 Uiso 1 1 calc R
C61 C 0.32322(12) -0.58273(13) 0.44897(12) 0.0302(4) Uani 1 1 d .
H61 H 0.2716 -0.5756 0.4230 0.036 Uiso 1 1 calc R

loop_
_atom_site_aniso_label
_atom_site_aniso_U_11
_atom_site_aniso_U_22
_atom_site_aniso_U_33
_atom_site_aniso_U_23
_atom_site_aniso_U_13
_atom_site_aniso_U_12
Ru1 0.01537(7) 0.01759(8) 0.01686(7) -0.00050(5) 0.00446(5) 0.00010(6)
S1 0.0218(2) 0.0220(2) 0.0308(3) -0.0051(2) 0.00905(19) -0.00389(19)
S2 0.01763(19) 0.0252(3) 0.0236(2) -0.00404(19) 0.00668(17) -0.00190(19)
P1 0.0171(2) 0.0214(3) 0.0211(2) 0.00059(19) 0.00625(18) -0.00048(19)
P2 0.0186(2) 0.0183(2) 0.0169(2) -0.00020(18) 0.00430(17) 0.00000(19)
P3 0.0182(2) 0.0187(2) 0.0176(2) 0.00006(18) 0.00470(17) 0.00096(18)
P4 0.0186(2) 0.0218(3) 0.0202(2) 0.00033(19) 0.00407(18) 0.00161(19)
C1 0.0189(8) 0.0208(9) 0.0205(9) -0.0018(7) 0.0075(7) 0.0002(7)
C2 0.0211(9) 0.0248(10) 0.0280(10) 0.0065(8) 0.0102(8) 0.0053(8)
C3 0.0278(10) 0.0436(14) 0.0393(13) 0.0124(11) 0.0062(9) -0.0064(10)
C4 0.0295(11) 0.0522(16) 0.0629(17) 0.0303(14) 0.0182(11) -0.0006(11)
C5 0.0494(13) 0.0456(15) 0.0460(15) 0.0259(12) 0.0304(12) 0.0191(12)
C6 0.0546(14) 0.0440(14) 0.0260(12) 0.0061(10) 0.0167(10) 0.0038(12)
C7 0.0446(12) 0.0288(12) 0.0280(11) 0.0048(9) 0.0145(10) -0.0010(10)
C8 0.0179(8) 0.0272(10) 0.0243(10) 0.0053(8) 0.0085(7) -0.0002(8)
C9 0.0259(9) 0.0354(12) 0.0301(11) 0.0018(9) 0.0092(8) 0.0045(9)
C10 0.0394(12) 0.0379(13) 0.0406(13) 0.0087(10) 0.0199(10) 0.0166(10)
C11 0.0260(10) 0.0573(16) 0.0363(13) 0.0167(12) 0.0107(9) 0.0140(11)
C12 0.0220(9) 0.0489(15) 0.0368(13) 0.0083(11) 0.0002(9) -0.0016(10)
C13 0.0257(9) 0.0357(12) 0.0324(12) 0.0028(10) 0.0055(8) -0.0026(9)
C14 0.0235(8) 0.0188(9) 0.0183(9) -0.0004(7) 0.0055(7) -0.0034(7)
C15 0.0256(9) 0.0295(11) 0.0213(10) 0.0019(8) 0.0054(7) 0.0026(8)
C16 0.0340(10) 0.0389(13) 0.0220(10) 0.0056(9) 0.0010(8) 0.0048(10)
C17 0.0437(12) 0.0383(13) 0.0184(10) 0.0005(9) 0.0089(9) -0.0018(10)
C18 0.0412(11) 0.0285(11) 0.0279(11) -0.0015(9) 0.0178(9) 0.0013(10)
C19 0.0289(9) 0.0249(10) 0.0251(10) 0.0023(8) 0.0083(8) 0.0040(9)
C20 0.0225(8) 0.0208(9) 0.0202(9) 0.0014(7) 0.0089(7) 0.0009(8)
C21 0.0286(9) 0.0245(10) 0.0215(10) 0.0008(8) 0.0074(8) -0.0028(8)
C22 0.0383(11) 0.0220(10) 0.0263(10) -0.0012(8) 0.0141(9) -0.0041(9)
C23 0.0411(11) 0.0249(11) 0.0334(12) 0.0091(9) 0.0177(9) 0.0085(9)
C24 0.0290(10) 0.0365(12) 0.0269(11) 0.0067(9) 0.0070(8) 0.0084(9)
C25 0.0243(9) 0.0267(11) 0.0241(10) 0.0002(8) 0.0057(7) 0.0006(8)
C26 0.0207(8) 0.0164(9) 0.0194(9) 0.0003(7) 0.0028(7) -0.0003(7)
C27 0.0268(9) 0.0297(11) 0.0240(10) 0.0043(8) 0.0053(8) 0.0053(9)
C28 0.0279(10) 0.0467(14) 0.0322(12) 0.0081(10) 0.0097(9) 0.0143(10)
C29 0.0245(9) 0.0353(12) 0.0334(12) 0.0110(9) 0.0037(8) 0.0048(9)
C30 0.0305(10) 0.0305(11) 0.0190(9) 0.0051(8) 0.0027(8) -0.0022(9)
C31 0.0265(9) 0.0242(10) 0.0230(10) 0.0008(8) 0.0078(7) 0.0005(8)
C32 0.0193(8) 0.0250(10) 0.0213(9) 0.0053(8) 0.0051(7) 0.0030(8)
C33 0.0273(9) 0.0307(11) 0.0249(10) 0.0020(9) 0.0083(8) -0.0019(9)
C34 0.0345(11) 0.0361(13) 0.0349(12) 0.0037(10) 0.0080(9) -0.0082(10)
C35 0.0270(10) 0.0476(14) 0.0357(12) 0.0123(11) 0.0091(9) -0.0027(10)
C36 0.0302(10) 0.0438(14) 0.0307(11) 0.0088(10) 0.0161(9) 0.0071(10)
C37 0.0276(10) 0.0321(11) 0.0260(11) 0.0036(9) 0.0094(8) 0.0048(9)
C38 0.0255(9) 0.0204(9) 0.0183(9) 0.0002(7) 0.0050(7) 0.0018(8)
C39 0.0270(9) 0.0257(10) 0.0234(10) 0.0013(8) 0.0060(8) 0.0036(8)
C40 0.0367(11) 0.0261(11) 0.0308(11) -0.0020(9) 0.0109(9) 0.0076(9)
C41 0.0453(12) 0.0233(11) 0.0323(12) -0.0074(9) 0.0042(10) -0.0004(10)
C42 0.0327(10) 0.0276(11) 0.0336(12) -0.0026(9) -0.0013(9) -0.0053(9)
C43 0.0265(9) 0.0240(10) 0.0241(10) -0.0011(8) 0.0026(8) 0.0013(8)
C44 0.0192(8) 0.0347(12) 0.0188(9) 0.0047(8) 0.0025(7) 0.0047(8)
C45 0.0258(9) 0.0381(12) 0.0309(11) 0.0074(10) 0.0090(8) 0.0070(9)
C46 0.0276(10) 0.0599(16) 0.0350(13) 0.0186(12) 0.0129(9) 0.0054(11)
C47 0.0291(10) 0.0702(18) 0.0269(11) 0.0130(11) 0.0151(9) 0.0153(12)
C48 0.0384(12) 0.0614(17) 0.0342(13) 0.0005(12) 0.0138(10) 0.0241(12)
C49 0.0317(10) 0.0391(13) 0.0313(11) -0.0003(10) 0.0082(9) 0.0112(10)
C50 0.0266(9) 0.0222(10) 0.0245(10) 0.0015(8) 0.0072(8) 0.0039(8)
C51 0.0247(9) 0.0244(10) 0.0296(11) 0.0022(8) 0.0086(8) -0.0008(8)
C52 0.0352(11) 0.0267(11) 0.0399(13) -0.0026(10) 0.0125(9) -0.0084(9)
C53 0.0552(14) 0.0200(11) 0.0506(15) 0.0031(10) 0.0219(12) -0.0034(11)
C54 0.0619(15) 0.0262(12) 0.0457(15) 0.0129(11) 0.0132(12) 0.0105(11)
C55 0.0494(13) 0.0298(12) 0.0291(12) 0.0046(9) 0.0030(10) 0.0084(10)
C56 0.0271(9) 0.0252(10) 0.0226(10) 0.0014(8) 0.0063(8) -0.0016(8)
C57 0.0269(11) 0.133(3) 0.0254(12) 0.0052(15) 0.0027(9) -0.0019(14)
C58 0.0318(12) 0.181(4) 0.0278(14) 0.0105(19) -0.0038(10) -0.0165(18)
C59 0.0599(15) 0.0631(17) 0.0200(11) 0.0001(11) 0.0031(10) -0.0231(14)
C60 0.0569(14) 0.0289(12) 0.0278(11) 0.0045(9) 0.0189(10) 0.0044(11)
C61 0.0359(11) 0.0282(11) 0.0272(11) 0.0078(9) 0.0091(9) 0.0030(9)

loop_
_atom_type_symbol
_atom_type_description
_atom_type_scat_dispersion_real
_atom_type_scat_dispersion_imag
_atom_type_scat_source
C C 0.0033 0.0016 'International Tables Vol C Tables 4.2.6.8 and 6.1.1.4'
H H 0.0000 0.0000 'International Tables Vol C Tables 4.2.6.8 and 6.1.1.4'
P P 0.1023 0.0942 'International Tables Vol C Tables 4.2.6.8 and 6.1.1.4'
Ru Ru -1.2594 0.8363 'International Tables Vol C Tables 4.2.6.8 and 6.1.1.4'
S S 0.1246 0.1234 'International Tables Vol C Tables 4.2.6.8 and 6.1.1.4'

loop_
_geom_angle_atom_site_label_1
_geom_angle_atom_site_label_2
_geom_angle_atom_site_label_3
_geom_angle
C1 Ru1 P4 132.71(5)
C1 Ru1 P3 131.53(5)
P4 Ru1 P3 95.747(18)
C1 Ru1 S1 78.47(5)
P4 Ru1 S1 98.016(18)
P3 Ru1 S1 95.941(17)
C1 Ru1 S2 77.22(5)
P4 Ru1 S2 94.766(18)
P3 Ru1 S2 103.866(17)
S1 Ru1 S2 155.179(16)
C1 Ru1 P1 34.84(5)
P4 Ru1 P1 122.685(16)
P3 Ru1 P1 123.124(16)
S1 Ru1 P1 43.673(15)
S2 Ru1 P1 111.760(15)
C1 Ru1 P2 34.20(5)
P4 Ru1 P2 122.675(16)
P3 Ru1 P2 125.745(16)
S1 Ru1 P2 112.634(15)
S2 Ru1 P2 43.062(13)
P1 Ru1 P2 68.963(13)
P1 S1 Ru1 78.89(2)
P2 S2 Ru1 79.85(2)
C1 P1 C2 115.87(9)
C1 P1 C8 112.81(9)
C2 P1 C8 103.10(8)
C1 P1 S1 101.84(6)
C2 P1 S1 110.79(7)
C8 P1 S1 112.80(7)
C1 P1 Ru1 44.47(6)
C2 P1 Ru1 126.80(6)
C8 P1 Ru1 129.86(6)
S1 P1 Ru1 57.438(17)
C1 P2 C14 114.85(8)
C1 P2 C20 114.57(9)
C14 P2 C20 103.46(8)
C1 P2 S2 100.56(6)
C14 P2 S2 113.34(6)
C20 P2 S2 110.41(6)
C1 P2 Ru1 43.54(6)
C14 P2 Ru1 131.54(6)
C20 P2 Ru1 124.77(6)
S2 P2 Ru1 57.087(17)
C38 P3 C32 102.49(8)
C38 P3 C26 99.20(8)
C32 P3 C26 99.21(8)
C38 P3 Ru1 118.24(6)
C32 P3 Ru1 123.05(6)
C26 P3 Ru1 110.63(6)
C56 P4 C50 99.19(9)
C56 P4 C44 103.56(8)
C50 P4 C44 99.92(9)
C56 P4 Ru1 106.27(6)
C50 P4 Ru1 122.60(6)
C44 P4 Ru1 121.76(6)
P1 C1 P2 156.48(11)
P1 C1 Ru1 100.68(9)
P2 C1 Ru1 102.26(8)
C7 C2 C3 119.77(19)
C7 C2 P1 120.95(15)
C3 C2 P1 119.25(16)
C4 C3 C2 120.0(2)
C4 C3 H3 120.0
C2 C3 H3 120.0
C5 C4 C3 120.1(2)
C5 C4 H4 119.9
C3 C4 H4 119.9
C4 C5 C6 120.2(2)
C4 C5 H5 119.9
C6 C5 H5 119.9
C5 C6 C7 119.8(2)
C5 C6 H6 120.1
C7 C6 H6 120.1
C2 C7 C6 120.2(2)
C2 C7 H7 119.9
C6 C7 H7 119.9
C13 C8 C9 119.43(18)
C13 C8 P1 122.19(16)
C9 C8 P1 118.32(14)
C10 C9 C8 120.6(2)
C10 C9 H9 119.7
C8 C9 H9 119.7
C9 C10 C11 119.5(2)
C9 C10 H10 120.2
C11 C10 H10 120.2
C12 C11 C10 120.3(2)
C12 C11 H11 119.9
C10 C11 H11 119.9
C11 C12 C13 120.5(2)
C11 C12 H12 119.8
C13 C12 H12 119.8
C8 C13 C12 119.7(2)
C8 C13 H13 120.2
C12 C13 H13 120.2
C15 C14 C19 119.27(17)
C15 C14 P2 121.46(14)
C19 C14 P2 118.83(14)
C16 C15 C14 120.06(18)
C16 C15 H15 120.0
C14 C15 H15 120.0
C17 C16 C15 120.39(19)
C17 C16 H16 119.8
C15 C16 H16 119.8
C16 C17 C18 120.07(18)
C16 C17 H17 120.0
C18 C17 H17 120.0
C19 C18 C17 120.23(18)
C19 C18 H18 119.9
C17 C18 H18 119.9
C18 C19 C14 119.98(18)
C18 C19 H19 120.0
C14 C19 H19 120.0
C21 C20 C25 119.02(18)
C21 C20 P2 120.87(14)
C25 C20 P2 120.10(15)
C22 C21 C20 120.37(18)
C22 C21 H21 119.8
C20 C21 H21 119.8
C21 C22 C23 120.34(19)
C21 C22 H22 119.8
C23 C22 H22 119.8
C24 C23 C22 119.80(19)
C24 C23 H23 120.1
C22 C23 H23 120.1
C23 C24 C25 120.16(19)
C23 C24 H24 119.9
C25 C24 H24 119.9
C24 C25 C20 120.32(19)
C24 C25 H25 119.8
C20 C25 H25 119.8
C27 C26 C31 118.13(16)
C27 C26 P3 121.54(14)
C31 C26 P3 120.26(13)
C26 C27 C28 120.91(18)
C26 C27 H27 119.5
C28 C27 H27 119.5
C29 C28 C27 120.52(19)
C29 C28 H28 119.7
C27 C28 H28 119.7
C28 C29 C30 119.44(18)
C28 C29 H29 120.3
C30 C29 H29 120.3
C29 C30 C31 119.61(18)
C29 C30 H30 120.2
C31 C30 H30 120.2
C26 C31 C30 121.40(17)
C26 C31 H31 119.3
C30 C31 H31 119.3
C33 C32 C37 117.83(17)
C33 C32 P3 117.72(14)
C37 C32 P3 124.40(16)
C32 C33 C34 120.98(19)
C32 C33 H33 119.5
C34 C33 H33 119.5
C35 C34 C33 120.4(2)
C35 C34 H34 119.8
C33 C34 H34 119.8
C36 C35 C34 119.0(2)
C36 C35 H35 120.5
C34 C35 H35 120.5
C35 C36 C37 121.1(2)
C35 C36 H36 119.5
C37 C36 H36 119.5
C36 C37 C32 120.7(2)
C36 C37 H37 119.7
C32 C37 H37 119.7
C39 C38 C43 118.27(18)
C39 C38 P3 121.24(14)
C43 C38 P3 120.14(14)
C40 C39 C38 121.05(18)
C40 C39 H39 119.5
C38 C39 H39 119.5
C41 C40 C39 120.08(19)
C41 C40 H40 120.0
C39 C40 H40 120.0
C42 C41 C40 119.4(2)
C42 C41 H41 120.3
C40 C41 H41 120.3
C41 C42 C43 121.04(19)
C41 C42 H42 119.5
C43 C42 H42 119.5
C42 C43 C38 120.04(18)
C42 C43 H43 120.0
C38 C43 H43 120.0
C45 C44 C49 118.05(17)
C45 C44 P4 117.92(15)
C49 C44 P4 123.93(16)
C46 C45 C44 120.9(2)
C46 C45 H45 119.5
C44 C45 H45 119.5
C47 C46 C45 120.0(2)
C47 C46 H46 120.0
C45 C46 H46 120.0
C48 C47 C46 120.34(19)
C48 C47 H47 119.8
C46 C47 H47 119.8
C47 C48 C49 120.2(2)
C47 C48 H48 119.9
C49 C48 H48 119.9
C48 C49 C44 120.4(2)
C48 C49 H49 119.8
C44 C49 H49 119.8
C51 C50 C55 117.79(19)
C51 C50 P4 120.51(15)
C55 C50 P4 121.31(16)
C52 C51 C50 121.10(19)
C52 C51 H51 119.5
C50 C51 H51 119.5
C53 C52 C51 120.1(2)
C53 C52 H52 120.0
C51 C52 H52 120.0
C52 C53 C54 120.1(2)
C52 C53 H53 120.0
C54 C53 H53 120.0
C55 C54 C53 119.9(2)
C55 C54 H54 120.1
C53 C54 H54 120.1
C54 C55 C50 120.9(2)
C54 C55 H55 119.5
C50 C55 H55 119.5
C57 C56 C61 117.01(19)
C57 C56 P4 124.95(16)
C61 C56 P4 117.94(14)
C56 C57 C58 120.8(2)
C56 C57 H57 119.6
C58 C57 H57 119.6
C59 C58 C57 120.9(2)
C59 C58 H58 119.5
C57 C58 H58 119.5
C58 C59 C60 119.3(2)
C58 C59 H59 120.4
C60 C59 H59 120.4
C59 C60 C61 120.2(2)
C59 C60 H60 119.9
C61 C60 H60 119.9
C60 C61 C56 121.69(19)
C60 C61 H61 119.2
C56 C61 H61 119.2

loop_
_geom_bond_atom_site_label_1
_geom_bond_atom_site_label_2
_geom_bond_distance
Ru1 C1 2.0535(17)
Ru1 P4 2.2641(5)
Ru1 P3 2.2656(5)
Ru1 S1 2.4739(5)
Ru1 S2 2.4843(5)
Ru1 P1 2.8803(5)
Ru1 P2 2.9130(5)
S1 P1 2.0269(7)
S2 P2 2.0206(6)
P1 C1 1.6746(18)
P1 C2 1.8177(19)
P1 C8 1.8261(18)
P2 C1 1.6756(18)
P2 C14 1.8104(18)
P2 C20 1.8174(19)
P3 C38 1.8327(19)
P3 C32 1.8554(17)
P3 C26 1.8561(18)
P4 C56 1.8329(19)
P4 C50 1.843(2)
P4 C44 1.8450(18)
C2 C7 1.375(3)
C2 C3 1.388(3)
C3 C4 1.386(3)
C3 H3 0.9500
C4 C5 1.376(4)
C4 H4 0.9500
C5 C6 1.379(3)
C5 H5 0.9500
C6 C7 1.394(3)
C6 H6 0.9500
C7 H7 0.9500
C8 C13 1.385(3)
C8 C9 1.395(3)
C9 C10 1.383(3)
C9 H9 0.9500
C10 C11 1.387(3)
C10 H10 0.9500
C11 C12 1.374(3)
C11 H11 0.9500
C12 C13 1.395(3)
C12 H12 0.9500
C13 H13 0.9500
C14 C15 1.389(3)
C14 C19 1.403(3)
C15 C16 1.386(3)
C15 H15 0.9500
C16 C17 1.375(3)
C16 H16 0.9500
C17 C18 1.386(3)
C17 H17 0.9500
C18 C19 1.378(3)
C18 H18 0.9500
C19 H19 0.9500
C20 C21 1.389(3)
C20 C25 1.391(3)
C21 C22 1.378(3)
C21 H21 0.9500
C22 C23 1.383(3)
C22 H22 0.9500
C23 C24 1.377(3)
C23 H23 0.9500
C24 C25 1.385(3)
C24 H24 0.9500
C25 H25 0.9500
C26 C27 1.384(2)
C26 C31 1.390(3)
C27 C28 1.386(3)
C27 H27 0.9500
C28 C29 1.383(3)
C28 H28 0.9500
C29 C30 1.385(3)
C29 H29 0.9500
C30 C31 1.390(3)
C30 H30 0.9500
C31 H31 0.9500
C32 C33 1.391(3)
C32 C37 1.400(3)
C33 C34 1.398(3)
C33 H33 0.9500
C34 C35 1.382(3)
C34 H34 0.9500
C35 C36 1.378(3)
C35 H35 0.9500
C36 C37 1.389(3)
C36 H36 0.9500
C37 H37 0.9500
C38 C39 1.393(3)
C38 C43 1.397(2)
C39 C40 1.384(3)
C39 H39 0.9500
C40 C41 1.384(3)
C40 H40 0.9500
C41 C42 1.374(3)
C41 H41 0.9500
C42 C43 1.389(3)
C42 H42 0.9500
C43 H43 0.9500
C44 C45 1.392(3)
C44 C49 1.401(3)
C45 C46 1.385(3)
C45 H45 0.9500
C46 C47 1.373(3)
C46 H46 0.9500
C47 C48 1.371(3)
C47 H47 0.9500
C48 C49 1.389(3)
C48 H48 0.9500
C49 H49 0.9500
C50 C51 1.391(3)
C50 C55 1.404(3)
C51 C52 1.387(3)
C51 H51 0.9500
C52 C53 1.377(3)
C52 H52 0.9500
C53 C54 1.384(3)
C53 H53 0.9500
C54 C55 1.383(3)
C54 H54 0.9500
C55 H55 0.9500
C56 C57 1.378(3)
C56 C61 1.390(3)
C57 C58 1.392(3)
C57 H57 0.9500
C58 C59 1.359(3)
C58 H58 0.9500
C59 C60 1.363(3)
C59 H59 0.9500
C60 C61 1.381(3)
C60 H60 0.9500
C61 H61 0.9500
